data_7049902
loop_
_publ_author_name
'Kotov, Vitalii Yu'
'Ilyukhin, Andrey B.'
'Buikin, Petr A.'
'Simonenko, Nikolay P.'
'Korlyukov, Alexander A.'
'Smol'yakov, Alexander F.'
'Yorov, Khursand E.'
'Gavrikov, Andrey V.'

_publ_section_title
;
 Unexpected hydrolytic transformation of new type hybrid bromobismuthates
 with methylpyrazinium dications.
;
_journal_issue 22
_journal_name_full 'Dalton transactions (Cambridge, England : 2003)'
_journal_page_first 7602
_journal_page_last 7611
_journal_paper_doi 10.1039/c9dt01019j
_journal_volume 48
_journal_year 2019
_chemical_formula_moiety 'Bi Br5, C7 H12 N2, H2 O'
_chemical_formula_sum 'C7 H14 Bi Br5 N2 O'
_chemical_formula_weight 750.73
_space_group_IT_number 14
_space_group_name_Hall '-P 2ybc'
_space_group_name_H-M_alt 'P 1 21/c 1'
_symmetry_cell_setting monoclinic
_symmetry_Int_Tables_number 14
_symmetry_space_group_name_Hall '-P 2ybc'
_symmetry_space_group_name_H-M 'P 1 21/c 1'
_atom_sites_solution_hydrogens mixed
_audit_conform_dict_location ftp://ftp.iucr.org/pub/cif_core.dic
_audit_conform_dict_name cif_core.dic
_audit_conform_dict_version 2.4.3
_audit_creation_date 2017-03-09T08:51:25-00:00
_audit_creation_method 'WinGX routine CIF_UPDATE'
_audit_update_record
;
2019-04-03 deposited with the CCDC.    2019-04-29 downloaded from the CCDC.
;
_cell_angle_alpha 90
_cell_angle_beta 107.174(2)
_cell_angle_gamma 90
_cell_formula_units_Z 4
_cell_length_a 9.1129(7)
_cell_length_b 22.6442(16)
_cell_length_c 8.2570(6)
_cell_measurement_reflns_used 3418
_cell_measurement_temperature 150(2)
_cell_measurement_theta_max 27.21
_cell_measurement_theta_min 2.51
_cell_volume 1627.9(2)
_computing_cell_refinement 'Bruker SAINT'
_computing_data_collection 'Bruker APEX2'
_computing_data_reduction 'Bruker SAINT'
_computing_molecular_graphics 'Bruker SHELXTL'
_computing_publication_material 'Bruker SHELXTL'
_computing_structure_refinement 'SHELXL-2016/6 (Sheldrick, 2016)'
_computing_structure_solution 'SHELXS-2014 (Sheldrick, 2015)'
_diffrn_ambient_temperature 150(2)
_diffrn_measured_fraction_theta_full 1
_diffrn_measured_fraction_theta_max 0.997
_diffrn_measurement_device_type 'Bruker APEX-II CCD'
_diffrn_measurement_method '\f and \w scans'
_diffrn_radiation_monochromator graphite
_diffrn_radiation_type MoK\a
_diffrn_radiation_wavelength 0.71073
_diffrn_reflns_av_R_equivalents 0.0632
_diffrn_reflns_av_unetI/netI 0.0502
_diffrn_reflns_Laue_measured_fraction_full 1
_diffrn_reflns_Laue_measured_fraction_max 0.997
_diffrn_reflns_limit_h_max 12
_diffrn_reflns_limit_h_min -12
_diffrn_reflns_limit_k_max 31
_diffrn_reflns_limit_k_min -31
_diffrn_reflns_limit_l_max 11
_diffrn_reflns_limit_l_min -11
_diffrn_reflns_number 24625
_diffrn_reflns_point_group_measured_fraction_full 1
_diffrn_reflns_point_group_measured_fraction_max 0.997
_diffrn_reflns_theta_full 25.242
_diffrn_reflns_theta_max 30.061
_diffrn_reflns_theta_min 2.339
_diffrn_standards_number 0
_exptl_absorpt_coefficient_mu 23.088
_exptl_absorpt_correction_T_max 0.0504
_exptl_absorpt_correction_T_min 0.0135
_exptl_absorpt_correction_type multi-scan
_exptl_absorpt_process_details 'SADABS 2014/5'
_exptl_crystal_colour red
_exptl_crystal_density_diffrn 3.063
_exptl_crystal_description block
_exptl_crystal_F_000 1344
_exptl_crystal_size_max 0.14
_exptl_crystal_size_mid 0.12
_exptl_crystal_size_min 0.06
_refine_diff_density_max 1.853
_refine_diff_density_min -1.199
_refine_diff_density_rms 0.232
_refine_ls_extinction_method none
_refine_ls_goodness_of_fit_ref 0.954
_refine_ls_hydrogen_treatment constr
_refine_ls_matrix_type full
_refine_ls_number_parameters 148
_refine_ls_number_reflns 4765
_refine_ls_number_restraints 0
_refine_ls_restrained_S_all 0.954
_refine_ls_R_factor_all 0.0611
_refine_ls_R_factor_gt 0.0403
_refine_ls_shift/su_max 0.015
_refine_ls_shift/su_mean 0
_refine_ls_structure_factor_coef Fsqd
_refine_ls_weighting_details 'w=1/[\s^2^(Fo^2^)+(0.0600P)^2^+2.0000P] where P=(Fo^2^+2Fc^2^)/3'
_refine_ls_weighting_scheme calc
_refine_ls_wR_factor_gt 0.0965
_refine_ls_wR_factor_ref 0.1057
_reflns_Friedel_coverage 0
_reflns_number_gt 3699
_reflns_number_total 4765
_reflns_threshold_expression 'I > 2\s(I)'
_cod_data_source_file c9dt01019j2.cif
_cod_data_source_block 3
_cod_depositor_comments 'Adding full bibliography for 7049900--7049908.cif.'
_cod_original_sg_symbol_H-M 'P 21/c'
_cod_database_code 7049902

loop_
_symmetry_equiv_pos_as_xyz
'x, y, z'
'-x, y+1/2, -z+1/2'
'-x, -y, -z'
'x, -y-1/2, z-1/2'

loop_
_atom_site_label
_atom_site_type_symbol
_atom_site_fract_x
_atom_site_fract_y
_atom_site_fract_z
_atom_site_U_iso_or_equiv
_atom_site_adp_type
_atom_site_occupancy
_atom_site_site_symmetry_order
_atom_site_calc_flag
_atom_site_refinement_flags_posn
_atom_site_refinement_flags_adp
Bi1 Bi 0.62468(3) 0.15168(2) 0.72808(3) 0.02323(9) Uani 1 1 d . .
Br1 Br 0.61025(10) 0.06571(4) 0.95998(11) 0.03534(18) Uani 1 1 d . .
Br2 Br 0.95013(8) 0.13173(4) 0.81609(9) 0.03026(17) Uani 1 1 d . .
Br3 Br 0.30166(9) 0.15779(4) 0.63560(11) 0.03508(19) Uani 1 1 d . .
Br4 Br 0.58901(9) 0.07007(4) 0.47808(10) 0.03290(18) Uani 1 1 d . .
Br5 Br 0.64734(9) 0.25176(3) 0.49321(9) 0.03267(18) Uani 1 1 d . .
O1 O -0.1552(9) -0.0211(3) 0.3370(11) 0.077(2) Uani 1 1 d . .
H1 H -0.189116 -0.055242 0.341028 0.092 Uiso 1 1 d R U
H2 H -0.216436 0.001718 0.369458 0.092 Uiso 1 1 d R U
N1 N 0.2372(7) 0.1287(3) 0.1781(8) 0.0296(13) Uani 1 1 d . .
N2 N 0.0367(8) 0.0564(3) 0.2583(8) 0.0327(14) Uani 1 1 d . .
H2A H -0.028032 0.032416 0.286001 0.039 Uiso 1 1 calc R U
C1 C 0.1208(8) 0.1525(3) 0.2290(9) 0.0274(15) Uani 1 1 d . .
C2 C 0.0154(8) 0.1147(4) 0.2705(9) 0.0279(15) Uani 1 1 d . .
C3 C 0.1488(8) 0.0321(4) 0.2072(10) 0.0341(18) Uani 1 1 d . .
H3A H 0.15619 -0.009515 0.197581 0.041 Uiso 1 1 calc R U
C4 C 0.2533(9) 0.0690(4) 0.1690(9) 0.0320(17) Uani 1 1 d . .
H4A H 0.336605 0.053047 0.136177 0.038 Uiso 1 1 calc R U
C5 C 0.3486(10) 0.1671(4) 0.1331(11) 0.0378(19) Uani 1 1 d . .
H5A H 0.393691 0.194333 0.226967 0.057 Uiso 1 1 calc R U
H5B H 0.296626 0.189794 0.03122 0.057 Uiso 1 1 calc R U
H5C H 0.429862 0.14297 0.111208 0.057 Uiso 1 1 calc R U
C6 C 0.0982(9) 0.2175(4) 0.2267(11) 0.0359(18) Uani 1 1 d . .
H6A H 0.115903 0.234074 0.124449 0.054 Uiso 1 1 calc R U
H6B H 0.170781 0.235 0.327291 0.054 Uiso 1 1 calc R U
H6C H -0.007111 0.226294 0.226784 0.054 Uiso 1 1 calc R U
C7 C -0.1092(9) 0.1362(4) 0.3289(11) 0.040(2) Uani 1 1 d . .
H7A H -0.181629 0.104026 0.326579 0.06 Uiso 1 1 calc R U
H7B H -0.162328 0.168263 0.254663 0.06 Uiso 1 1 calc R U
H7C H -0.06834 0.151071 0.44504 0.06 Uiso 1 1 calc R U

loop_
_atom_site_aniso_label
_atom_site_aniso_U_11
_atom_site_aniso_U_22
_atom_site_aniso_U_33
_atom_site_aniso_U_23
_atom_site_aniso_U_13
_atom_site_aniso_U_12
Bi1 0.02292(13) 0.02097(14) 0.02630(13) 0.00059(10) 0.00802(9) -0.00006(10)
Br1 0.0465(5) 0.0267(4) 0.0393(4) 0.0063(3) 0.0226(3) 0.0036(3)
Br2 0.0233(3) 0.0348(4) 0.0307(4) 0.0004(3) 0.0050(3) -0.0006(3)
Br3 0.0245(4) 0.0370(5) 0.0426(4) -0.0036(3) 0.0081(3) 0.0022(3)
Br4 0.0331(4) 0.0310(4) 0.0343(4) -0.0076(3) 0.0095(3) -0.0039(3)
Br5 0.0418(4) 0.0262(4) 0.0299(4) 0.0044(3) 0.0104(3) -0.0015(3)
O1 0.072(5) 0.040(4) 0.126(7) 0.016(5) 0.041(5) -0.006(4)
N1 0.030(3) 0.026(3) 0.031(3) -0.003(3) 0.007(3) -0.002(3)
N2 0.033(3) 0.030(4) 0.033(3) 0.002(3) 0.007(3) 0.000(3)
C1 0.029(4) 0.025(4) 0.028(3) -0.002(3) 0.008(3) 0.000(3)
C2 0.026(3) 0.032(4) 0.024(3) 0.004(3) 0.004(3) -0.004(3)
C3 0.027(4) 0.030(4) 0.040(4) 0.000(3) 0.001(3) 0.006(3)
C4 0.030(4) 0.033(4) 0.031(4) -0.005(3) 0.006(3) 0.005(3)
C5 0.036(4) 0.040(5) 0.041(5) -0.004(4) 0.017(4) -0.006(4)
C6 0.038(4) 0.027(4) 0.045(5) -0.006(3) 0.015(4) 0.001(3)
C7 0.031(4) 0.047(5) 0.038(4) 0.003(4) 0.005(3) 0.001(4)

loop_
_atom_type_symbol
_atom_type_description
_atom_type_scat_dispersion_real
_atom_type_scat_dispersion_imag
_atom_type_scat_source
C C 0.0033 0.0016 'International Tables Vol C Tables 4.2.6.8 and 6.1.1.4'
H H 0 0 'International Tables Vol C Tables 4.2.6.8 and 6.1.1.4'
N N 0.0061 0.0033 'International Tables Vol C Tables 4.2.6.8 and 6.1.1.4'
O O 0.0106 0.006 'International Tables Vol C Tables 4.2.6.8 and 6.1.1.4'
Br Br -0.2901 2.4595 'International Tables Vol C Tables 4.2.6.8 and 6.1.1.4'
Bi Bi -4.1077 10.2566 'International Tables Vol C Tables 4.2.6.8 and 6.1.1.4'

loop_
_geom_angle_atom_site_label_1
_geom_angle_atom_site_label_2
_geom_angle_atom_site_label_3
_geom_angle
_geom_angle_site_symmetry_3
Br4 Bi1 Br1 91.59(3) .
Br4 Bi1 Br3 86.93(2) .
Br1 Bi1 Br3 87.86(3) .
Br4 Bi1 Br2 88.18(2) .
Br1 Bi1 Br2 88.32(2) .
Br3 Bi1 Br2 173.71(3) .
Br4 Bi1 Br5 92.17(2) .
Br1 Bi1 Br5 176.17(3) .
Br3 Bi1 Br5 93.04(2) .
Br2 Bi1 Br5 91.10(2) .
Br4 Bi1 Br5 176.15(2) 4_566
Br1 Bi1 Br5 90.84(2) 4_566
Br3 Bi1 Br5 90.18(2) 4_566
Br2 Bi1 Br5 94.87(2) 4_566
Br5 Bi1 Br5 85.435(9) 4_566
Bi1 Br5 Bi1 172.06(3) 4_565
H1 O1 H2 105.2 .
C1 N1 C4 121.0(7) .
C1 N1 C5 120.3(7) .
C4 N1 C5 118.7(7) .
C3 N2 C2 124.8(7) .
C3 N2 H2A 117.6 .
C2 N2 H2A 117.6 .
N1 C1 C2 119.0(7) .
N1 C1 C6 120.3(7) .
C2 C1 C6 120.4(7) .
N2 C2 C1 117.2(7) .
N2 C2 C7 120.2(7) .
C1 C2 C7 122.5(8) .
N2 C3 C4 118.1(8) .
N2 C3 H3A 121 .
C4 C3 H3A 121 .
N1 C4 C3 119.9(7) .
N1 C4 H4A 120.1 .
C3 C4 H4A 120.1 .
N1 C5 H5A 109.5 .
N1 C5 H5B 109.5 .
H5A C5 H5B 109.5 .
N1 C5 H5C 109.5 .
H5A C5 H5C 109.5 .
H5B C5 H5C 109.5 .
C1 C6 H6A 109.5 .
C1 C6 H6B 109.5 .
H6A C6 H6B 109.5 .
C1 C6 H6C 109.5 .
H6A C6 H6C 109.5 .
H6B C6 H6C 109.5 .
C2 C7 H7A 109.5 .
C2 C7 H7B 109.5 .
H7A C7 H7B 109.5 .
C2 C7 H7C 109.5 .
H7A C7 H7C 109.5 .
H7B C7 H7C 109.5 .

loop_
_geom_bond_atom_site_label_1
_geom_bond_atom_site_label_2
_geom_bond_distance
_geom_bond_site_symmetry_2
Bi1 Br4 2.7177(8) .
Bi1 Br1 2.7608(8) .
Bi1 Br3 2.8178(8) .
Bi1 Br2 2.8731(8) .
Bi1 Br5 3.0293(8) .
Bi1 Br5 3.0576(8) 4_566
O1 H1 0.836 .
O1 H2 0.8598 .
N1 C1 1.362(9) .
N1 C4 1.364(10) .
N1 C5 1.466(10) .
N2 C3 1.334(10) .
N2 C2 1.343(10) .
N2 H2A 0.88 .
C1 C2 1.402(10) .
C1 C6 1.485(11) .
C2 C7 1.444(11) .
C3 C4 1.371(11) .
C3 H3A 0.95 .
C4 H4A 0.95 .
C5 H5A 0.98 .
C5 H5B 0.98 .
C5 H5C 0.98 .
C6 H6A 0.98 .
C6 H6B 0.98 .
C6 H6C 0.98 .
C7 H7A 0.98 .
C7 H7B 0.98 .
C7 H7C 0.98 .

loop_
_geom_hbond_atom_site_label_D
_geom_hbond_atom_site_label_H
_geom_hbond_atom_site_label_A
_geom_hbond_distance_DH
_geom_hbond_distance_HA
_geom_hbond_distance_DA
_geom_hbond_angle_DHA
_geom_hbond_site_symmetry_A
O1 H1 Br3 0.84 2.57 3.404(7) 176.8 3_556
O1 H2 Br4 0.86 2.7 3.558(9) 177.8 1_455
N2 H2A O1 0.88 1.81 2.690(10) 175.9 .
C3 H3A Br1 0.95 3.08 3.664(8) 121.3 3_656
C3 H3A Br2 0.95 2.92 3.810(9) 155.8 3_656
C4 H4A Br1 0.95 2.89 3.574(8) 130.3 3_656
